data_4320777
loop_
_publ_author_name
'P. Manikandan'
'K. Padmakumar'
'K. R. Justin Thomas'
'B. Varghese'
'P. T. Manoharan'

_publ_section_title
;
 Lattice-Dictated Conformers in Bis(pyrazolyl)pyridine-Based Iron(II)
 Complexes: M\"ossbauer, NMR, and Magnetic Studies
;
_journal_name_full 'Inorganic Chemistry'
_journal_page_first 6930
_journal_page_last 6939
_journal_paper_doi 10.1021/ic010655g
_journal_volume 40
_journal_year 2001
_chemical_formula_sum 'C36 H45 Cl2 Fe N11 O8'
_chemical_formula_weight 886.58
_chemical_name_systematic
; 
 ? 
;
_space_group_IT_number 2
_symmetry_cell_setting triclinic
_symmetry_space_group_name_Hall '-P 1'
_symmetry_space_group_name_H-M 'P -1'
_atom_sites_solution_hydrogens geom
_atom_sites_solution_primary direct
_atom_sites_solution_secondary difmap
_audit_creation_method SHELXL
_cell_angle_alpha 90.93(4)
_cell_angle_beta 92.62(6)
_cell_angle_gamma 114.60(42)
_cell_formula_units_Z 2
_cell_length_a 11.125(9)
_cell_length_b 11.144(9)
_cell_length_c 18.698(6)
_cell_measurement_reflns_used 25
_cell_measurement_temperature 293(2)
_cell_volume 2104(8)
_computing_cell_refinement CAD4
_computing_data_collection CAD4
_computing_data_reduction MolEn
_computing_publication_material 'SHELXL-93 (Sheldrick, 1993)'
_computing_structure_refinement 'SHELXL-93 (Sheldrick, 1993)'
_computing_structure_solution 'SHELXS-86 (Sheldrick, 1990)'
_diffrn_ambient_temperature 293(2)
_diffrn_measurement_device 'Enraf-Nonius CAD4'
_diffrn_measurement_method \t-2\t
_diffrn_radiation_monochromator graphite
_diffrn_radiation_source 'fine-focus sealed tube'
_diffrn_radiation_type MoK\a
_diffrn_radiation_wavelength 0.71073
_diffrn_reflns_av_R_equivalents 0.0300
_diffrn_reflns_av_sigmaI/netI 0.0335
_diffrn_reflns_limit_h_max 12
_diffrn_reflns_limit_h_min -12
_diffrn_reflns_limit_k_max 12
_diffrn_reflns_limit_k_min -12
_diffrn_reflns_limit_l_max 21
_diffrn_reflns_limit_l_min 0
_diffrn_reflns_number 6946
_diffrn_reflns_theta_max 23.97
_diffrn_reflns_theta_min 2.01
_diffrn_standards_decay_% <2
_diffrn_standards_interval_count 2
_diffrn_standards_interval_time 1
_exptl_absorpt_coefficient_mu 0.548
_exptl_absorpt_correction_T_max 97.0
_exptl_absorpt_correction_T_min 99.92
_exptl_absorpt_correction_type 'PSI Scans'
_exptl_crystal_colour Yellow
_exptl_crystal_density_diffrn 1.400
_exptl_crystal_description Plate
_exptl_crystal_F_000 924
_exptl_crystal_size_max 0.25
_exptl_crystal_size_mid 0.30
_exptl_crystal_size_min 0.18
_refine_diff_density_max 0.593
_refine_diff_density_min -0.296
_refine_diff_density_rms 0.059
_refine_ls_extinction_method none
_refine_ls_goodness_of_fit_all 1.094
_refine_ls_goodness_of_fit_obs 1.183
_refine_ls_hydrogen_treatment isotropic
_refine_ls_matrix_type full
_refine_ls_number_parameters 656
_refine_ls_number_reflns 6556
_refine_ls_number_restraints 0
_refine_ls_restrained_S_all 1.094
_refine_ls_restrained_S_obs 1.183
_refine_ls_R_factor_all 0.0732
_refine_ls_R_factor_obs 0.0504
_refine_ls_shift/esd_max 0.085
_refine_ls_shift/esd_mean 0.005
_refine_ls_structure_factor_coef Fsqd
_refine_ls_weighting_details 'w=1/[\s^2^(Fo^2^)+(0.0622P)^2^+2.4623P] where P=(Fo^2^+2Fc^2^)/3'
_refine_ls_weighting_scheme calc
_refine_ls_wR_factor_all 0.1470
_refine_ls_wR_factor_obs 0.1345
_reflns_number_observed 4860
_reflns_number_total 6556
_reflns_observed_criterion >2sigma(I)
_cod_data_source_file ic010655g_3.cif
_cod_data_source_block '[FeL2](ClO4)2.CH3CN'
_cod_depositor_comments
;
The following automatic conversions were performed:

'_symmetry_cell_setting' value 'Triclinic' changed to 'triclinic'
according to the built-in table from CIF Core dictionary named
'cif_core.dic' version 2.4.1 from 2010-06-29.

'_geom_bond_publ_flag'
value 'Yes' changed to 'yes' according to the built-in table from CIF
Core dictionary named 'cif_core.dic' version 2.4.1 from 2010-06-29 (6
times).

'_geom_angle_publ_flag' value 'Yes' changed to 'yes'
according to the built-in table from CIF Core dictionary named
'cif_core.dic' version 2.4.1 from 2010-06-29 (15 times).

Automatic conversion script
Id: cif_fix_values 1646 2011-03-28 12:23:43Z adriana 

The following automatic conversions were performed:

'_refine_ls_weighting_scheme' value 'calc
w=1/[\s^2^(Fo^2^)+(0.0622P)^2^+2.4623P] where P=(Fo^2^+2Fc^2^)/3' was
changed to 'calc'. New tag '_refine_ls_weighting_details' was
created. The value of the new tag was set to
'w=1/[\s^2^(Fo^2^)+(0.0622P)^2^+2.4623P] where P=(Fo^2^+2Fc^2^)/3'.

Automatic conversion script
Id: cif_fix_values 3143 2015-03-26 13:38:13Z robertas 
;
_cod_original_cell_volume 2103.9(25)
_cod_database_code 4320777

loop_
_symmetry_equiv_pos_as_xyz
'x, y, z'
'-x, -y, -z'

loop_
_atom_site_aniso_label
_atom_site_aniso_U_11
_atom_site_aniso_U_22
_atom_site_aniso_U_33
_atom_site_aniso_U_23
_atom_site_aniso_U_13
_atom_site_aniso_U_12
Fe 0.0391(3) 0.0378(3) 0.0380(3) 0.0034(2) 0.0032(2) 0.0148(2)
Cl1 0.0623(7) 0.0669(8) 0.0668(8) -0.0081(6) 0.0004(6) 0.0239(6)
Cl2 0.0581(7) 0.0871(9) 0.0873(10) -0.0176(8) 0.0065(7) 0.0284(7)
O1 0.108(3) 0.075(3) 0.150(4) 0.008(3) 0.023(3) 0.012(3)
O2 0.235(7) 0.159(5) 0.095(4) -0.001(4) 0.047(4) 0.054(5)
O3 0.134(4) 0.086(3) 0.275(8) -0.045(4) 0.087(5) 0.030(3)
O4 0.096(4) 0.191(6) 0.217(7) 0.097(5) -0.024(4) 0.037(4)
O5 0.119(4) 0.168(5) 0.216(6) -0.055(5) -0.052(4) 0.102(4)
O6 0.081(3) 0.183(6) 0.276(8) -0.152(6) 0.020(4) 0.010(4)
O7 0.110(3) 0.093(3) 0.124(4) -0.046(3) 0.020(3) 0.024(3)
O8 0.243(10) 0.386(14) 0.223(9) 0.127(9) 0.113(8) 0.196(10)
N1 0.046(2) 0.052(2) 0.038(2) 0.000(2) 0.000(2) 0.020(2)
N2 0.056(2) 0.044(2) 0.053(2) -0.004(2) 0.007(2) 0.021(2)
N3 0.047(2) 0.047(2) 0.051(2) -0.001(2) 0.006(2) 0.019(2)
N4 0.055(2) 0.053(2) 0.043(2) 0.001(2) 0.001(2) 0.030(2)
N5 0.049(2) 0.050(2) 0.040(2) 0.0015(15) -0.0027(15) 0.026(2)
N6 0.042(2) 0.041(2) 0.052(2) -0.001(2) 0.002(2) 0.012(2)
N7 0.047(2) 0.041(2) 0.046(2) 0.005(2) 0.005(2) 0.014(2)
N8 0.046(2) 0.049(2) 0.043(2) 0.006(2) 0.002(2) 0.019(2)
N9 0.053(2) 0.040(2) 0.071(3) 0.006(2) 0.013(2) 0.017(2)
N10 0.061(2) 0.039(2) 0.061(2) 0.009(2) 0.015(2) 0.019(2)
N11 0.187(9) 0.100(5) 0.126(7) 0.002(4) -0.013(6) 0.036(6)
C1 0.050(2) 0.053(3) 0.040(2) -0.005(2) 0.003(2) 0.014(2)
C2 0.062(3) 0.073(4) 0.067(3) -0.020(3) -0.012(3) 0.025(3)
C3 0.075(4) 0.105(5) 0.074(4) -0.020(3) -0.032(3) 0.041(4)
C4 0.072(4) 0.093(4) 0.066(3) -0.004(3) -0.012(3) 0.050(3)
C5 0.056(3) 0.064(3) 0.037(2) 0.006(2) 0.002(2) 0.030(2)
C6 0.055(3) 0.043(2) 0.055(3) -0.008(2) 0.003(2) 0.014(2)
C7 0.076(3) 0.056(3) 0.056(3) 0.000(2) 0.015(2) 0.037(3)
C8 0.072(3) 0.069(3) 0.072(3) -0.005(3) 0.028(3) 0.038(3)
C9 0.055(3) 0.051(3) 0.069(3) 0.008(2) 0.017(2) 0.025(2)
C10 0.054(3) 0.068(3) 0.102(5) 0.001(3) 0.014(3) 0.022(3)
C11 0.113(5) 0.072(4) 0.075(4) -0.021(3) 0.006(4) 0.042(4)
C12 0.062(3) 0.056(3) 0.052(3) 0.012(2) 0.006(2) 0.033(2)
C13 0.056(3) 0.059(3) 0.067(3) -0.002(2) 0.003(2) 0.032(2)
C14 0.071(3) 0.065(3) 0.050(3) -0.007(2) 0.010(2) 0.032(3)
C15 0.058(3) 0.061(3) 0.042(2) -0.003(2) 0.004(2) 0.028(2)
C16 0.103(5) 0.102(5) 0.037(3) -0.002(3) 0.001(3) 0.063(4)
C17 0.090(4) 0.108(5) 0.096(4) 0.001(3) 0.006(3) 0.069(4)
C18 0.042(2) 0.050(2) 0.051(2) 0.004(2) -0.003(2) 0.015(2)
C19 0.055(3) 0.070(3) 0.072(3) 0.007(3) -0.017(3) 0.020(3)
C20 0.067(3) 0.092(4) 0.079(4) -0.006(3) -0.039(3) 0.013(3)
C21 0.063(3) 0.057(3) 0.088(4) -0.009(3) -0.017(3) 0.007(3)
C22 0.045(2) 0.047(3) 0.066(3) -0.009(2) -0.003(2) 0.011(2)
C23 0.051(3) 0.044(2) 0.051(3) 0.004(2) -0.005(2) 0.021(2)
C24 0.060(3) 0.041(2) 0.056(3) 0.010(2) -0.002(2) 0.011(2)
C25 0.053(3) 0.055(3) 0.061(3) 0.014(2) 0.013(2) 0.007(2)
C26 0.042(2) 0.051(2) 0.049(2) 0.003(2) 0.008(2) 0.009(2)
C27 0.041(2) 0.076(3) 0.081(3) 0.014(3) 0.012(2) 0.018(2)
C28 0.072(4) 0.061(3) 0.096(5) 0.037(3) 0.010(4) 0.016(3)
C29 0.046(3) 0.038(2) 0.096(4) -0.014(2) 0.001(3) 0.011(2)
C30 0.059(3) 0.037(2) 0.119(5) 0.020(3) 0.032(3) 0.014(2)
C31 0.087(4) 0.066(3) 0.098(5) 0.030(3) 0.048(4) 0.034(3)
C32 0.072(3) 0.057(3) 0.064(3) 0.021(2) 0.027(3) 0.033(3)
C33 0.118(5) 0.083(4) 0.054(3) 0.022(3) 0.029(4) 0.038(4)
C34 0.074(4) 0.065(4) 0.150(6) 0.003(4) 0.041(4) 0.009(3)
C35 0.335(17) 0.278(14) 0.178(10) 0.082(10) 0.097(11) 0.261(14)
C36 0.187(11) 0.073(5) 0.092(6) -0.007(4) -0.025(6) 0.064(7)

loop_
_atom_site_label
_atom_site_type_symbol
_atom_site_fract_x
_atom_site_fract_y
_atom_site_fract_z
_atom_site_U_iso_or_equiv
_atom_site_thermal_displace_type
_atom_site_occupancy
_atom_site_calc_flag
_atom_site_refinement_flags
_atom_site_disorder_group
Fe Fe -0.03234(5) -0.02003(5) 0.24394(3) 0.0387(2) Uani 1 d . .
Cl1 Cl 0.34432(12) 0.64363(12) 0.44920(7) 0.0666(3) Uani 1 d . .
Cl2 Cl 0.32871(13) 0.61356(15) 0.92465(8) 0.0783(4) Uani 1 d . .
O1 O 0.4527(5) 0.7632(4) 0.4348(3) 0.119(2) Uani 1 d . .
O2 O 0.3227(7) 0.6382(6) 0.5212(3) 0.172(3) Uani 1 d . .
O3 O 0.3592(6) 0.5353(5) 0.4265(4) 0.169(3) Uani 1 d . .
O4 O 0.2270(5) 0.6443(7) 0.4189(4) 0.176(3) Uani 1 d . .
O5 O 0.4337(5) 0.5827(6) 0.9306(4) 0.156(2) Uani 1 d . .
O6 O 0.2107(5) 0.5154(7) 0.9008(4) 0.197(4) Uani 1 d . .
O7 O 0.3104(5) 0.6858(4) 0.9804(3) 0.115(2) Uani 1 d . .
O8 O 0.3626(10) 0.7032(12) 0.8681(5) 0.257(5) Uani 1 d . .
N1 N 0.1374(3) 0.0337(3) 0.3263(2) 0.0460(8) Uani 1 d . .
N2 N -0.0078(3) 0.1952(3) 0.3593(2) 0.0508(8) Uani 1 d . .
N3 N -0.1015(3) 0.0969(3) 0.3149(2) 0.0486(8) Uani 1 d . .
N4 N 0.1341(3) -0.1854(3) 0.2291(2) 0.0478(8) Uani 1 d . .
N5 N 0.0582(3) -0.1376(3) 0.1898(2) 0.0447(8) Uani 1 d . .
N6 N -0.1991(3) -0.0628(3) 0.1615(2) 0.0465(8) Uani 1 d . .
N7 N 0.0145(3) 0.2126(3) 0.1437(2) 0.0461(8) Uani 1 d . .
N8 N 0.0767(3) 0.1436(3) 0.1761(2) 0.0464(8) Uani 1 d . .
N9 N -0.2728(3) -0.2886(3) 0.2576(2) 0.0549(9) Uani 1 d . .
N10 N -0.1712(4) -0.1933(3) 0.2978(2) 0.0540(9) Uani 1 d . .
N11 N -0.0189(10) 0.5488(8) 0.7383(5) 0.147(3) Uani 1 d . .
C1 C 0.1946(4) 0.1575(4) 0.3582(2) 0.0503(10) Uani 1 d . .
C2 C 0.3094(5) 0.1979(6) 0.4022(3) 0.0691(14) Uani 1 d . .
C3 C 0.3653(6) 0.1111(7) 0.4153(3) 0.085(2) Uani 1 d . .
C4 C 0.3082(6) -0.0133(7) 0.3843(3) 0.072(2) Uani 1 d . .
C5 C 0.1949(4) -0.0499(4) 0.3407(2) 0.0504(10) Uani 1 d . .
C6 C 0.1302(4) 0.2488(4) 0.3430(3) 0.0532(11) Uani 1 d . .
C7 C -0.0645(5) 0.2361(5) 0.4103(2) 0.0593(12) Uani 1 d . .
C8 C -0.1974(5) 0.1623(5) 0.4001(3) 0.0681(14) Uani 1 d . .
C9 C -0.2174(4) 0.0784(4) 0.3409(3) 0.0568(11) Uani 1 d . .
C10 C -0.3477(5) -0.0168(6) 0.3066(4) 0.076(2) Uani 1 d . .
C11 C 0.0110(8) 0.3467(7) 0.4635(4) 0.086(2) Uani 1 d . .
C12 C 0.1292(5) -0.1860(5) 0.3066(2) 0.0539(11) Uani 1 d . .
C13 C 0.2045(4) -0.2284(4) 0.1869(3) 0.0583(11) Uani 1 d . .
C14 C 0.1728(5) -0.2080(5) 0.1173(3) 0.0606(12) Uani 1 d . .
C15 C 0.0836(4) -0.1538(4) 0.1210(2) 0.0528(10) Uani 1 d . .
C16 C 0.0190(7) -0.1121(8) 0.0596(3) 0.074(2) Uani 1 d . .
C17 C 0.2991(6) -0.2838(6) 0.2174(3) 0.088(2) Uani 1 d . .
H17A H 0.2970(6) -0.2842(6) 0.2687(3) 0.106 Uiso 1 calc R .
H17B H 0.3873(6) -0.2297(6) 0.2042(3) 0.106 Uiso 1 calc R .
H17C H 0.2727(6) -0.3724(6) 0.1987(3) 0.106 Uiso 1 calc R .
C18 C -0.2122(4) 0.0364(4) 0.1269(2) 0.0490(10) Uani 1 d . .
C19 C -0.3059(5) 0.0132(6) 0.0707(3) 0.0681(14) Uani 1 d . .
C20 C -0.3867(6) -0.1144(6) 0.0494(3) 0.088(2) Uani 1 d . .
C21 C -0.3743(5) -0.2152(6) 0.0849(3) 0.077(2) Uani 1 d . .
C22 C -0.2805(4) -0.1879(4) 0.1400(3) 0.0558(11) Uani 1 d . .
C23 C -0.1256(4) 0.1749(4) 0.1529(3) 0.0488(10) Uani 1 d . .
C24 C 0.0977(5) 0.3140(4) 0.1063(2) 0.0558(11) Uani 1 d . .
C25 C 0.2185(5) 0.3081(5) 0.1140(3) 0.0610(12) Uani 1 d . .
C26 C 0.2037(4) 0.2049(4) 0.1574(2) 0.0508(10) Uani 1 d . .
C27 C 0.3093(4) 0.1598(5) 0.1801(3) 0.0677(13) Uani 1 d . .
H27A H 0.2727(4) 0.0859(5) 0.2104(3) 0.081 Uiso 1 calc R .
H27B H 0.3810(4) 0.2307(5) 0.2059(3) 0.081 Uiso 1 calc R .
H27C H 0.3415(4) 0.1339(5) 0.1385(3) 0.081 Uiso 1 calc R .
C28 C 0.0553(7) 0.4079(6) 0.0687(4) 0.080(2) Uani 1 d . .
C29 C -0.2660(5) -0.2970(4) 0.1805(3) 0.0625(13) Uani 1 d . .
C30 C -0.3678(5) -0.3697(4) 0.2982(4) 0.073(2) Uani 1 d . .
C31 C -0.3234(6) -0.3260(6) 0.3671(4) 0.081(2) Uani 1 d . .
C32 C -0.2040(5) -0.2190(5) 0.3657(3) 0.0612(12) Uani 1 d . .
C33 C -0.1187(8) -0.1338(7) 0.4268(3) 0.086(2) Uani 1 d . .
C34 C -0.4901(6) -0.4818(5) 0.2680(4) 0.102(2) Uani 1 d . .
H34A H -0.4896(6) -0.4842(5) 0.2167(4) 0.122 Uiso 1 calc R .
H34B H -0.5665(6) -0.4701(5) 0.2822(4) 0.122 Uiso 1 calc R .
H34C H -0.4929(6) -0.5632(5) 0.2857(4) 0.122 Uiso 1 calc R .
C35 C 0.2039(14) 0.5650(12) 0.6987(6) 0.215(6) Uani 1 d . .
H35A H 0.2700(17) 0.6501(36) 0.7148(41) 0.258 Uiso 1 calc R .
H35B H 0.2044(29) 0.5556(85) 0.6476(7) 0.258 Uiso 1 calc R .
H35C H 0.2228(40) 0.4973(55) 0.7209(39) 0.258 Uiso 1 calc R .
C36 C 0.0752(12) 0.5531(8) 0.7178(5) 0.115(3) Uani 1 d . .
H2 H 0.3373(48) 0.2737(49) 0.4224(26) 0.066(15) Uiso 1 d . .
H3 H 0.4377(46) 0.1408(44) 0.4457(25) 0.062(13) Uiso 1 d . .
H4 H 0.3330(50) -0.0667(49) 0.3889(27) 0.065(17) Uiso 1 d . .
H6A H 0.1343(47) 0.2755(46) 0.2868(28) 0.077(15) Uiso 1 d . .
H6B H 0.1818(40) 0.3268(42) 0.3752(22) 0.054(11) Uiso 1 d . .
H8 H -0.2673(43) 0.1723(41) 0.4219(23) 0.058(12) Uiso 1 d . .
H10A H -0.3838(63) 0.0177(63) 0.2570(36) 0.117(22) Uiso 1 d . .
H10B H -0.3503(63) -0.0803(68) 0.2669(38) 0.121(23) Uiso 1 d . .
H10C H -0.3890(70) -0.0746(70) 0.3468(39) 0.133(26) Uiso 1 d . .
H11A H 0.0975(72) 0.3370(64) 0.4929(36) 0.126(24) Uiso 1 d . .
H11B H 0.0422(69) 0.4203(70) 0.4388(38) 0.122(27) Uiso 1 d . .
H11C H -0.0290(66) 0.3387(63) 0.5118(39) 0.123(23) Uiso 1 d . .
H12A H 0.0288(42) -0.2250(38) 0.3154(21) 0.048(11) Uiso 1 d . .
H12B H 0.1675(39) -0.2361(40) 0.3247(21) 0.046(11) Uiso 1 d . .
H14 H 0.2096(40) -0.2272(39) 0.0833(23) 0.047(12) Uiso 1 d . .
H16A H 0.0676(58) -0.0964(55) 0.0136(34) 0.103(19) Uiso 1 d . .
H16B H -0.0090(78) -0.0417(80) 0.0668(42) 0.155(30) Uiso 1 d . .
H16C H -0.0556(62) -0.1901(62) 0.0445(33) 0.099(22) Uiso 1 d . .
H19 H -0.3124(46) 0.0835(47) 0.0516(25) 0.065(14) Uiso 1 d . .
H20 H -0.4450(46) -0.1377(44) 0.0109(25) 0.062(13) Uiso 1 d . .
H21 H -0.4212(53) -0.2961(53) 0.0777(28) 0.079(17) Uiso 1 d . .
H23A H -0.1498(37) 0.2320(38) 0.1256(21) 0.042(10) Uiso 1 d . .
H23B H -0.1417(44) 0.1799(43) 0.1965(26) 0.057(14) Uiso 1 d . .
H25 H 0.2928(42) 0.3676(40) 0.0931(21) 0.049(11) Uiso 1 d . .
H28A H 0.1240(56) 0.4574(55) 0.0438(29) 0.083(17) Uiso 1 d . .
H28B H -0.0243(64) 0.3708(59) 0.0441(32) 0.098(21) Uiso 1 d . .
H28C H 0.0251(57) 0.4585(56) 0.1044(31) 0.094(20) Uiso 1 d . .
H29A H -0.1921(39) -0.2975(35) 0.1706(19) 0.033(10) Uiso 1 d . .
H29B H -0.3349(47) -0.3873(48) 0.1648(24) 0.067(13) Uiso 1 d . .
H31 H -0.3667(46) -0.3546(44) 0.4101(26) 0.063(13) Uiso 1 d . .
H33A H -0.0661(89) -0.0504(92) 0.4101(48) 0.176(36) Uiso 1 d . .
H33B H -0.1540(55) -0.1474(54) 0.4703(33) 0.092(18) Uiso 1 d . .
H33C H -0.0224(92) -0.1417(86) 0.4329(45) 0.176(35) Uiso 1 d . .

loop_
_atom_type_symbol
_atom_type_description
_atom_type_scat_dispersion_real
_atom_type_scat_dispersion_imag
_atom_type_scat_source
C C 0.0033 0.0016 'International Tables Vol C Tables 4.2.6.8 and 6.1.1.4'
N N 0.0061 0.0033 'International Tables Vol C Tables 4.2.6.8 and 6.1.1.4'
H H 0.0000 0.0000 'International Tables Vol C Tables 4.2.6.8 and 6.1.1.4'
O O 0.0106 0.0060 'International Tables Vol C Tables 4.2.6.8 and 6.1.1.4'
Fe Fe 0.3463 0.8444 'International Tables Vol C Tables 4.2.6.8 and 6.1.1.4'
Cl Cl 0.1484 0.1585 'International Tables Vol C Tables 4.2.6.8 and 6.1.1.4'

loop_
_geom_angle_atom_site_label_1
_geom_angle_atom_site_label_2
_geom_angle_atom_site_label_3
_geom_angle
_geom_angle_site_symmetry_1
_geom_angle_site_symmetry_3
_geom_angle_publ_flag
N8 Fe N10 169.85(14) . . yes
N8 Fe N5 88.43(14) . . yes
N10 Fe N5 92.44(14) . . yes
N8 Fe N3 95.25(14) . . yes
N10 Fe N3 85.58(15) . . yes
N5 Fe N3 169.98(12) . . yes
N8 Fe N6 84.2(4) . . yes
N10 Fe N6 85.7(3) . . yes
N5 Fe N6 96.4(2) . . yes
N3 Fe N6 93.3(2) . . yes
N8 Fe N1 93.7(4) . . yes
N10 Fe N1 96.5(3) . . yes
N5 Fe N1 85.5(2) . . yes
N3 Fe N1 85.0(2) . . yes
N6 Fe N1 177.13(12) . . yes
O3 Cl1 O2 110.3(4) . . ?
O3 Cl1 O4 110.8(6) . . ?
O2 Cl1 O4 102.2(5) . . ?
O3 Cl1 O1 113.1(4) . . ?
O2 Cl1 O1 110.3(4) . . ?
O4 Cl1 O1 109.5(4) . . ?
O5 Cl2 O6 117.0(4) . . ?
O5 Cl2 O7 117.8(4) . . ?
O6 Cl2 O7 110.1(3) . . ?
O5 Cl2 O8 102.3(5) . . ?
O6 Cl2 O8 104.0(7) . . ?
O7 Cl2 O8 103.2(5) . . ?
C5 N1 C1 117.7(4) . . ?
C5 N1 Fe 121.4(3) . . ?
C1 N1 Fe 120.6(4) . . ?
C7 N2 N3 111.5(4) . . ?
C7 N2 C6 128.4(4) . . ?
N3 N2 C6 119.8(4) . . ?
C9 N3 N2 104.7(4) . . ?
C9 N3 Fe 134.9(4) . . ?
N2 N3 Fe 117.9(2) . . ?
C13 N4 N5 111.7(4) . . ?
C13 N4 C12 129.0(4) . . ?
N5 N4 C12 119.3(3) . . ?
C15 N5 N4 104.2(3) . . ?
C15 N5 Fe 134.3(3) . . ?
N4 N5 Fe 119.7(3) . . ?
C18 N6 C22 118.0(4) . . ?
C18 N6 Fe 120.4(4) . . ?
C22 N6 Fe 121.3(4) . . ?
C24 N7 N8 112.4(3) . . ?
C24 N7 C23 127.7(4) . . ?
N8 N7 C23 119.8(4) . . ?
C26 N8 N7 104.3(4) . . ?
C26 N8 Fe 135.5(4) . . ?
N7 N8 Fe 120.1(3) . . ?
C30 N9 N10 112.3(5) . . ?
C30 N9 C29 127.8(5) . . ?
N10 N9 C29 119.9(4) . . ?
C32 N10 N9 104.6(4) . . ?
C32 N10 Fe 134.5(3) . . ?
N9 N10 Fe 118.6(4) . . ?
N1 C1 C2 121.4(5) . . ?
N1 C1 C6 117.5(4) . . ?
C2 C1 C6 121.0(5) . . ?
C3 C2 C1 119.4(6) . . ?
C4 C3 C2 119.7(6) . . ?
C3 C4 C5 119.5(6) . . ?
N1 C5 C4 122.4(5) . . ?
N1 C5 C12 116.9(4) . . ?
C4 C5 C12 120.7(5) . . ?
N2 C6 C1 113.5(4) . . ?
N2 C7 C8 106.3(4) . . ?
N2 C7 C11 123.7(5) . . ?
C8 C7 C11 130.0(5) . . ?
C7 C8 C9 107.4(5) . . ?
N3 C9 C8 110.1(5) . . ?
N3 C9 C10 122.8(5) . . ?
C8 C9 C10 127.1(5) . . ?
N4 C12 C5 112.4(4) . . ?
N4 C13 C14 106.3(4) . . ?
N4 C13 C17 122.2(4) . . ?
C14 C13 C17 131.5(4) . . ?
C15 C14 C13 106.5(4) . . ?
N5 C15 C14 111.3(4) . . ?
N5 C15 C16 121.3(4) . . ?
C14 C15 C16 127.3(4) . . ?
N6 C18 C19 122.0(5) . . ?
N6 C18 C23 117.8(4) . . ?
C19 C18 C23 120.1(5) . . ?
C20 C19 C18 119.1(6) . . ?
C21 C20 C19 119.0(5) . . ?
C20 C21 C22 120.0(6) . . ?
N6 C22 C21 121.9(5) . . ?
N6 C22 C29 117.1(4) . . ?
C21 C22 C29 121.0(5) . . ?
N7 C23 C18 113.5(5) . . ?
N7 C24 C25 105.5(5) . . ?
N7 C24 C28 122.9(5) . . ?
C25 C24 C28 131.6(5) . . ?
C24 C25 C26 107.4(5) . . ?
N8 C26 C25 110.4(5) . . ?
N8 C26 C27 123.1(4) . . ?
C25 C26 C27 126.5(5) . . ?
N9 C29 C22 115.6(4) . . ?
N9 C30 C31 105.0(5) . . ?
N9 C30 C34 123.4(6) . . ?
C31 C30 C34 131.7(5) . . ?
C30 C31 C32 108.3(5) . . ?
N10 C32 C31 109.9(5) . . ?
N10 C32 C33 121.4(5) . . ?
C31 C32 C33 128.7(6) . . ?
N11 C36 C35 173.9(12) . . ?

loop_
_geom_bond_atom_site_label_1
_geom_bond_atom_site_label_2
_geom_bond_distance
_geom_bond_site_symmetry_2
_geom_bond_publ_flag
Fe N8 2.186(8) . yes
Fe N10 2.203(10) . yes
Fe N5 2.215(5) . yes
Fe N3 2.218(5) . yes
Fe N6 2.241(5) . yes
Fe N1 2.250(5) . yes
Cl1 O3 1.350(5) . ?
Cl1 O2 1.377(5) . ?
Cl1 O4 1.402(5) . ?
Cl1 O1 1.416(9) . ?
Cl2 O5 1.349(5) . ?
Cl2 O6 1.362(9) . ?
Cl2 O7 1.380(4) . ?
Cl2 O8 1.419(9) . ?
N1 C5 1.355(6) . ?
N1 C1 1.368(7) . ?
N2 C7 1.341(5) . ?
N2 N3 1.384(7) . ?
N2 C6 1.447(7) . ?
N3 C9 1.334(5) . ?
N4 C13 1.351(6) . ?
N4 N5 1.366(5) . ?
N4 C12 1.452(5) . ?
N5 C15 1.353(5) . ?
N6 C18 1.346(5) . ?
N6 C22 1.350(8) . ?
N7 C24 1.355(7) . ?
N7 N8 1.363(5) . ?
N7 C23 1.455(6) . ?
N8 C26 1.354(7) . ?
N9 C30 1.345(7) . ?
N9 N10 1.366(8) . ?
N9 C29 1.451(6) . ?
N10 C32 1.339(6) . ?
N11 C36 1.114(12) . ?
C1 C2 1.386(7) . ?
C1 C6 1.493(7) . ?
C2 C3 1.370(8) . ?
C3 C4 1.367(9) . ?
C4 C5 1.374(7) . ?
C5 C12 1.498(8) . ?
C7 C8 1.362(9) . ?
C7 C11 1.494(9) . ?
C8 C9 1.386(7) . ?
C9 C10 1.500(10) . ?
C13 C14 1.380(7) . ?
C13 C17 1.520(7) . ?
C14 C15 1.364(7) . ?
C15 C16 1.507(7) . ?
C18 C19 1.386(6) . ?
C18 C23 1.498(9) . ?
C19 C20 1.369(10) . ?
C20 C21 1.367(8) . ?
C21 C22 1.367(7) . ?
C22 C29 1.503(7) . ?
C24 C25 1.373(7) . ?
C24 C28 1.488(7) . ?
C25 C26 1.377(6) . ?
C26 C27 1.506(7) . ?
C30 C31 1.364(8) . ?
C30 C34 1.491(11) . ?
C31 C32 1.368(11) . ?
C32 C33 1.490(9) . ?
C35 C36 1.444(14) . ?

loop_
_geom_torsion_atom_site_label_1
_geom_torsion_atom_site_label_2
_geom_torsion_atom_site_label_3
_geom_torsion_atom_site_label_4
_geom_torsion
_geom_torsion_site_symmetry_1
_geom_torsion_site_symmetry_2
_geom_torsion_site_symmetry_3
_geom_torsion_site_symmetry_4
_geom_torsion_publ_flag
N8 Fe N1 C5 -118.0(3) . . . . ?
N10 Fe N1 C5 62.1(3) . . . . ?
N5 Fe N1 C5 -29.8(3) . . . . ?
N3 Fe N1 C5 147.1(3) . . . . ?
N6 Fe N1 C5 -159.3(22) . . . . ?
N8 Fe N1 C1 55.2(3) . . . . ?
N10 Fe N1 C1 -124.7(3) . . . . ?
N5 Fe N1 C1 143.4(3) . . . . ?
N3 Fe N1 C1 -39.7(3) . . . . ?
N6 Fe N1 C1 13.9(25) . . . . ?
C7 N2 N3 C9 -0.5(5) . . . . ?
C6 N2 N3 C9 -174.7(4) . . . . ?
C7 N2 N3 Fe -165.3(3) . . . . ?
C6 N2 N3 Fe 20.4(5) . . . . ?
N8 Fe N3 C9 133.1(5) . . . . ?
N10 Fe N3 C9 -36.7(5) . . . . ?
N5 Fe N3 C9 -115.6(7) . . . . ?
N6 Fe N3 C9 48.7(4) . . . . ?
N1 Fe N3 C9 -133.6(4) . . . . ?
N8 Fe N3 N2 -67.8(4) . . . . ?
N10 Fe N3 N2 122.4(4) . . . . ?
N5 Fe N3 N2 43.5(8) . . . . ?
N6 Fe N3 N2 -152.2(3) . . . . ?
N1 Fe N3 N2 25.5(3) . . . . ?
C13 N4 N5 C15 0.5(5) . . . . ?
C12 N4 N5 C15 -178.7(4) . . . . ?
C13 N4 N5 Fe -166.3(3) . . . . ?
C12 N4 N5 Fe 14.5(5) . . . . ?
N8 Fe N5 C15 -41.5(4) . . . . ?
N10 Fe N5 C15 128.4(4) . . . . ?
N3 Fe N5 C15 -153.3(6) . . . . ?
N6 Fe N5 C15 42.5(5) . . . . ?
N1 Fe N5 C15 -135.3(5) . . . . ?
N8 Fe N5 N4 120.5(4) . . . . ?
N10 Fe N5 N4 -69.6(4) . . . . ?
N3 Fe N5 N4 8.7(9) . . . . ?
N6 Fe N5 N4 -155.6(3) . . . . ?
N1 Fe N5 N4 26.7(3) . . . . ?
N8 Fe N6 C18 -32.5(3) . . . . ?
N10 Fe N6 C18 147.7(3) . . . . ?
N5 Fe N6 C18 -120.3(3) . . . . ?
N3 Fe N6 C18 62.4(3) . . . . ?
N1 Fe N6 C18 8.9(25) . . . . ?
N8 Fe N6 C22 140.8(4) . . . . ?
N10 Fe N6 C22 -39.0(4) . . . . ?
N5 Fe N6 C22 53.0(3) . . . . ?
N3 Fe N6 C22 -124.3(3) . . . . ?
N1 Fe N6 C22 -177.7(417) . . . . ?
C24 N7 N8 C26 -0.4(4) . . . . ?
C23 N7 N8 C26 -179.2(4) . . . . ?
C24 N7 N8 Fe 177.3(3) . . . . ?
C23 N7 N8 Fe -1.5(5) . . . . ?
N10 Fe N8 C26 -143.6(6) . . . . ?
N5 Fe N8 C26 -48.5(4) . . . . ?
N3 Fe N8 C26 122.1(5) . . . . ?
N6 Fe N8 C26 -145.1(4) . . . . ?
N1 Fe N8 C26 36.8(4) . . . . ?
N10 Fe N8 N7 39.6(8) . . . . ?
N5 Fe N8 N7 134.7(3) . . . . ?
N3 Fe N8 N7 -54.6(4) . . . . ?
N6 Fe N8 N7 38.1(3) . . . . ?
N1 Fe N8 N7 -140.0(3) . . . . ?
C30 N9 N10 C32 1.3(5) . . . . ?
C29 N9 N10 C32 -175.7(4) . . . . ?
C30 N9 N10 Fe -164.0(3) . . . . ?
C29 N9 N10 Fe 18.9(5) . . . . ?
N8 Fe N10 C32 -136.6(7) . . . . ?
N5 Fe N10 C32 128.7(4) . . . . ?
N3 Fe N10 C32 -41.4(4) . . . . ?
N6 Fe N10 C32 -135.1(4) . . . . ?
N1 Fe N10 C32 43.0(5) . . . . ?
N8 Fe N10 N9 23.4(9) . . . . ?
N5 Fe N10 N9 -71.3(3) . . . . ?
N3 Fe N10 N9 118.6(3) . . . . ?
N6 Fe N10 N9 24.9(3) . . . . ?
N1 Fe N10 N9 -157.0(3) . . . . ?
C5 N1 C1 C2 1.7(6) . . . . ?
Fe N1 C1 C2 -171.8(3) . . . . ?
C5 N1 C1 C6 -179.3(4) . . . . ?
Fe N1 C1 C6 7.2(5) . . . . ?
N1 C1 C2 C3 -1.4(8) . . . . ?
C6 C1 C2 C3 179.6(5) . . . . ?
C1 C2 C3 C4 0.7(9) . . . . ?
C2 C3 C4 C5 -0.3(9) . . . . ?
C1 N1 C5 C4 -1.3(6) . . . . ?
Fe N1 C5 C4 172.0(4) . . . . ?
C1 N1 C5 C12 178.7(4) . . . . ?
Fe N1 C5 C12 -7.9(5) . . . . ?
C3 C4 C5 N1 0.7(8) . . . . ?
C3 C4 C5 C12 -179.4(5) . . . . ?
C7 N2 C6 C1 113.0(5) . . . . ?
N3 N2 C6 C1 -73.8(5) . . . . ?
N1 C1 C6 N2 55.5(6) . . . . ?
C2 C1 C6 N2 -125.5(5) . . . . ?
N3 N2 C7 C8 1.0(5) . . . . ?
C6 N2 C7 C8 174.6(4) . . . . ?
N3 N2 C7 C11 -176.3(5) . . . . ?
C6 N2 C7 C11 -2.7(8) . . . . ?
N2 C7 C8 C9 -1.1(6) . . . . ?
C11 C7 C8 C9 176.0(6) . . . . ?
N2 N3 C9 C8 -0.2(5) . . . . ?
Fe N3 C9 C8 160.8(3) . . . . ?
N2 N3 C9 C10 177.4(5) . . . . ?
Fe N3 C9 C10 -21.6(7) . . . . ?
C7 C8 C9 N3 0.8(6) . . . . ?
C7 C8 C9 C10 -176.7(5) . . . . ?
C13 N4 C12 C5 109.9(6) . . . . ?
N5 N4 C12 C5 -71.0(6) . . . . ?
N1 C5 C12 N4 66.0(5) . . . . ?
C4 C5 C12 N4 -114.0(5) . . . . ?
N5 N4 C13 C14 -0.1(5) . . . . ?
C12 N4 C13 C14 179.0(4) . . . . ?
N5 N4 C13 C17 178.7(4) . . . . ?
C12 N4 C13 C17 -2.2(7) . . . . ?
N4 C13 C14 C15 -0.3(5) . . . . ?
C17 C13 C14 C15 -179.0(5) . . . . ?
N4 N5 C15 C14 -0.7(5) . . . . ?
Fe N5 C15 C14 163.2(3) . . . . ?
N4 N5 C15 C16 -179.7(5) . . . . ?
Fe N5 C15 C16 -15.8(7) . . . . ?
C13 C14 C15 N5 0.6(6) . . . . ?
C13 C14 C15 C16 179.5(5) . . . . ?
C22 N6 C18 C19 0.0(6) . . . . ?
Fe N6 C18 C19 173.5(4) . . . . ?
C22 N6 C18 C23 177.5(4) . . . . ?
Fe N6 C18 C23 -9.0(5) . . . . ?
N6 C18 C19 C20 -0.5(8) . . . . ?
C23 C18 C19 C20 -178.0(5) . . . . ?
C18 C19 C20 C21 1.1(9) . . . . ?
C19 C20 C21 C22 -1.1(10) . . . . ?
C18 N6 C22 C21 0.0(6) . . . . ?
Fe N6 C22 C21 -173.5(4) . . . . ?
C18 N6 C22 C29 -178.7(4) . . . . ?
Fe N6 C22 C29 7.9(5) . . . . ?
C20 C21 C22 N6 0.6(8) . . . . ?
C20 C21 C22 C29 179.2(5) . . . . ?
C24 N7 C23 C18 121.6(5) . . . . ?
N8 N7 C23 C18 -59.8(5) . . . . ?
N6 C18 C23 N7 65.5(5) . . . . ?
C19 C18 C23 N7 -116.9(5) . . . . ?
N8 N7 C24 C25 1.2(5) . . . . ?
C23 N7 C24 C25 179.9(4) . . . . ?
N8 N7 C24 C28 -177.2(5) . . . . ?
C23 N7 C24 C28 1.5(7) . . . . ?
N7 C24 C25 C26 -1.6(5) . . . . ?
C28 C24 C25 C26 176.7(6) . . . . ?
N7 N8 C26 C25 -0.6(5) . . . . ?
Fe N8 C26 C25 -177.8(3) . . . . ?
N7 N8 C26 C27 -178.6(4) . . . . ?
Fe N8 C26 C27 4.3(7) . . . . ?
C24 C25 C26 N8 1.4(5) . . . . ?
C24 C25 C26 C27 179.2(4) . . . . ?
C30 N9 C29 C22 112.5(5) . . . . ?
N10 N9 C29 C22 -71.0(6) . . . . ?
N6 C22 C29 N9 53.2(6) . . . . ?
C21 C22 C29 N9 -125.4(5) . . . . ?
N10 N9 C30 C31 -1.3(5) . . . . ?
C29 N9 C30 C31 175.4(4) . . . . ?
N10 N9 C30 C34 179.6(4) . . . . ?
C29 N9 C30 C34 -3.6(7) . . . . ?
N9 C30 C31 C32 0.7(6) . . . . ?
C34 C30 C31 C32 179.7(5) . . . . ?
N9 N10 C32 C31 -0.8(5) . . . . ?
Fe N10 C32 C31 161.1(4) . . . . ?
N9 N10 C32 C33 -178.5(5) . . . . ?
Fe N10 C32 C33 -16.5(7) . . . . ?
C30 C31 C32 N10 0.1(6) . . . . ?
C30 C31 C32 C33 177.5(5) . . . . ?
